data_1547635
loop_
_publ_author_name
'Skrydstrup, Troels'
'Kristensen, Steffan Kvist'
'Eikeland, Espen'
'Taarning, Esben'
'Lindhardt, Anders T.'

_publ_section_title
;
 Ex situ generation of stoichiometric HCN and its application in the
 Pd-catalysed cyanation of aryl bromides: Evidence for a transmetallation
 step between two oxidative addition Pd-complexes
;
_journal_name_full 'Chem. Sci.'
_journal_paper_doi 10.1039/C7SC03912C
_journal_year 2017
_chemical_formula_moiety 'C25 H54 N P2 Pd'
_chemical_formula_sum 'C25 H54 N P2 Pd'
_chemical_formula_weight 537.03
_chemical_properties_physical ', Air-sensitive'
_space_group_crystal_system triclinic
_space_group_IT_number 2
_space_group_name_Hall '-P 1'
_space_group_name_H-M_alt 'P -1'
_symmetry_space_group_name_Hall '-P 1'
_symmetry_space_group_name_H-M 'P -1'
_atom_sites_solution_hydrogens geom
_atom_sites_solution_primary direct
_audit_creation_date 2016-03-17
_audit_creation_method
;
Olex2 1.2
(compiled 2016.02.16 svn.r3265 for OlexSys, GUI svn.r5155)

Dolomanov, O.V., Bourhis, L.J., Gildea, R.J, Howard, J.A.K. & Puschmann, H.
 (2009), J. Appl. Cryst. 42, 339-341.

Sheldrick, G.M. (2015). Acta Cryst. A71, 3-8.

Sheldrick, G.M. (2015). Acta Cryst. C71, 3-8.
;
_audit_update_record
;
2016-09-19 deposited with the CCDC.
2017-10-06 downloaded from the CCDC.
;
_cell_angle_alpha 90.2601(18)
_cell_angle_beta 90.0672(18)
_cell_angle_gamma 90.8113(19)
_cell_formula_units_Z 8
_cell_length_a 12.6035(3)
_cell_length_b 17.2591(4)
_cell_length_c 25.6455(5)
_cell_measurement_reflns_used 18942
_cell_measurement_temperature 100.00(11)
_cell_measurement_theta_max 28.2410
_cell_measurement_theta_min 1.7840
_cell_volume 5577.9(2)
_computing_cell_refinement 'CrysAlisPro 1.171.38.41 (Rigaku OD, 2015)'
_computing_data_collection 'CrysAlisPro 1.171.38.41 (Rigaku OD, 2015)'
_computing_data_reduction 'CrysAlisPro 1.171.38.41 (Rigaku OD, 2015)'
_computing_molecular_graphics 'Olex2 (Dolomanov et al., 2009)'
_computing_publication_material 'Olex2 (Dolomanov et al., 2009)'
_computing_structure_refinement 'ShelXL (Sheldrick, 2015)'
_computing_structure_solution 'ShelXT (Sheldrick, 2015)'
_diffrn_ambient_environment N~2~
_diffrn_ambient_temperature 100.00(11)
_diffrn_detector 'CCD plate'
_diffrn_detector_area_resol_mean 10.3590
_diffrn_detector_type Atlas
_diffrn_measured_fraction_theta_full 0.994
_diffrn_measured_fraction_theta_max 0.993
_diffrn_measurement_details
;
List of Runs (angles in degrees, time in seconds):

  # Type    Start    End  Width  t~exp~   \w     \q     \k     \f   Frames
#--------------------------------------------------------------------------
  1  \w    -20.00  69.00   1.00   90.00    --   18.69 -99.00 -30.00   89
  2  \w    -20.00  69.00   1.00   90.00    --   18.69 -99.00 120.00   89
  3  \w    -73.00  60.00   1.00   90.00    --   18.69 -57.00 -60.00  133
  4  \w    -73.00  60.00   1.00   90.00    --   18.69 -57.00-150.00  133
  5  \w    -23.00  45.00   1.00   90.00    --   18.69  57.00-120.00   68
  6  \w     35.00  76.00   1.00   90.00    --  -19.62 178.00  90.00   41
;
_diffrn_measurement_device 'four-circle diffractometer'
_diffrn_measurement_device_type 'SuperNova, Single source at offset, Atlas'
_diffrn_measurement_method '\w scans'
_diffrn_orient_matrix_type 'CrysAlisPro convention (1999,Acta A55,543-557)'
_diffrn_orient_matrix_UB_11 -0.0370517000
_diffrn_orient_matrix_UB_12 0.0274919000
_diffrn_orient_matrix_UB_13 0.0090926000
_diffrn_orient_matrix_UB_21 -0.0316792000
_diffrn_orient_matrix_UB_22 -0.0303913000
_diffrn_orient_matrix_UB_23 0.0105322000
_diffrn_orient_matrix_UB_31 0.0281331000
_diffrn_orient_matrix_UB_32 0.0031499000
_diffrn_orient_matrix_UB_33 0.0239034000
_diffrn_radiation_monochromator mirror
_diffrn_radiation_probe x-ray
_diffrn_radiation_type MoK\a
_diffrn_radiation_wavelength 0.71073
_diffrn_reflns_av_R_equivalents 0.0421
_diffrn_reflns_av_unetI/netI 0.0593
_diffrn_reflns_Laue_measured_fraction_full 0.994
_diffrn_reflns_Laue_measured_fraction_max 0.993
_diffrn_reflns_limit_h_max 15
_diffrn_reflns_limit_h_min -15
_diffrn_reflns_limit_k_max 21
_diffrn_reflns_limit_k_min -21
_diffrn_reflns_limit_l_max 32
_diffrn_reflns_limit_l_min -32
_diffrn_reflns_number 58488
_diffrn_reflns_point_group_measured_fraction_full 0.994
_diffrn_reflns_point_group_measured_fraction_max 0.993
_diffrn_reflns_theta_full 26.000
_diffrn_reflns_theta_max 26.372
_diffrn_reflns_theta_min 1.588
_diffrn_source 'micro-focus sealed X-ray tube'
_diffrn_source_type 'SuperNova (Mo) X-ray Source'
_exptl_absorpt_coefficient_mu 0.792
_exptl_absorpt_correction_T_max 1.00000
_exptl_absorpt_correction_T_min 0.79037
_exptl_absorpt_correction_type multi-scan
_exptl_absorpt_process_details
;
CrysAlisPro 1.171.38.41 (Rigaku Oxford Diffraction, 2015)
Empirical absorption correction using spherical harmonics,
 implemented in SCALE3 ABSPACK scaling algorithm.
;
_exptl_crystal_colour 'clear light colourless'
_exptl_crystal_colour_lustre clear
_exptl_crystal_colour_modifier light
_exptl_crystal_colour_primary colourless
_exptl_crystal_density_diffrn 1.279
_exptl_crystal_description irregular
_exptl_crystal_F_000 2296
_exptl_crystal_size_max 0.15
_exptl_crystal_size_mid 0.1
_exptl_crystal_size_min 0.07
_refine_diff_density_max 1.874
_refine_diff_density_min -0.978
_refine_diff_density_rms 0.112
_refine_ls_extinction_method none
_refine_ls_goodness_of_fit_ref 1.117
_refine_ls_hydrogen_treatment constr
_refine_ls_matrix_type full
_refine_ls_number_parameters 1093
_refine_ls_number_reflns 22646
_refine_ls_number_restraints 4
_refine_ls_restrained_S_all 1.124
_refine_ls_R_factor_all 0.0842
_refine_ls_R_factor_gt 0.0601
_refine_ls_shift/su_max 0.002
_refine_ls_shift/su_mean 0.000
_refine_ls_structure_factor_coef Fsqd
_refine_ls_weighting_details 'w=1/[\s^2^(Fo^2^)+(0.0314P)^2^+22.0524P] where P=(Fo^2^+2Fc^2^)/3'
_refine_ls_weighting_scheme calc
_refine_ls_wR_factor_gt 0.1272
_refine_ls_wR_factor_ref 0.1373
_reflns_Friedel_coverage 0.000
_reflns_number_gt 16991
_reflns_number_total 22646
_reflns_threshold_expression 'I > 2\s(I)'
_cod_data_source_file c7sc03912c2.cif
_cod_data_source_block 33
_cod_database_code 1547635
_chemical_oxdiff_formula PdP2NC20H20
_shelx_space_group_comment
;
The symmetry employed for this shelxl refinement is uniquely defined
by the following loop, which should always be used as a source of
symmetry information in preference to the above space-group names.
They are only intended as comments.
;
_reflns_odcompleteness_completeness 99.29
_reflns_odcompleteness_iscentric 1
_reflns_odcompleteness_theta 26.32
_olex2_refinement_description
;
1. Fixed Uiso
 At 1.5 times of:
  All C(H,H,H) groups
2. Restrained distances
 N02U-C00E = N00S-C00D = N01U-C00I = N02W-C00G
 1.14 with sigma of 0.005
3. Uiso/Uaniso restraints and constraints
Uanis(Pd04) = Uanis(Pd)
Uanis(Pd01) = Uanis(Pd1)
Uanis(Pd02) = Uanis(Pd2)
Uanis(Pd03) = Uanis(Pd3)
4. Others
 Sof(Pd)=1-FVAR(1)
 Sof(Pd04)=FVAR(1)
 Sof(Pd1)=1-FVAR(2)
 Sof(Pd01)=FVAR(2)
 Sof(Pd2)=1-FVAR(3)
 Sof(Pd02)=FVAR(3)
 Sof(Pd3)=1-FVAR(4)
 Sof(Pd03)=FVAR(4)
5.a Idealised Me refined as rotating group:
 C00K(H00G,H00H,H00I), C00P(H00S,H00T,H00U), C00Q(H00J,H00K,H00L), C00U(H00A,
 H00B,H00C), C00V(H00M,H00N,H00O), C00W(H00D,H00E,H00F), C00Z(H00P,H00Q,H00R),
 C014(H01J,H01K,H01L), C016(H01M,H01N,H01O), C017(H2CA,H,HA), C018(H5AA,HB,HC),
 C01D(H01P,H01Q,H01R), C01E(H01S,H01T,H01U), C01F(H6AA,HD,HE), C01G(H3CA,HF,HG),
  C01H(H01A,H01B,H01C), C01I(H01D,H01E,H01F), C01J(H7AA,HH,HI), C01K(H8AA,HJ,
 HK), C01L(H4CA,HL,HM), C01M(H9AA,HN,HO), C01N(H0BA,HP,HQ), C01O(H5CA,HR,HS),
 C01P(H01V,H01W,H01X), C01Q(H01Y,HT,HU), C01R(H01Z,HV,HW), C01S(H01,HX,HY),
 C01T(H6CA,HZ,H4DA), C01W(H1BA,H5DA,H6DA), C01X(H01G,H01H,H01I), C01Z(H2BA,H7DA,
 H8DA), C020(H3BA,H9DA,H0EA), C023(H02A,H02B,H02C), C024(H4BA,H1EA,H2EA),
 C025(H02D,H02E,H02F), C026(H0AA,H3EA,H4EA), C027(H5BA,H5EA,H6EA), C028(H02G,
 H02H,H02I), C029(H6BA,H7EA,H8EA), C02A(H7CA,H9EA,H0FA), C02B(H1AA,H1FA,H2FA),
 C02C(H8CA,H3FA,H4FA), C02D(H02J,H02K,H02L), C02E(H2AA,H5FA,H6FA), C02F(H7BA,
 H7FA,H8FA), C02G(H8BA,H9FA,H0GA), C02H(H9CA,H1GA,H2GA), C02I(H02M,H02N,H02O),
 C02J(H9BA,H3GA,H4GA), C02K(H0CA,H5GA,H6GA), C02L(H1CA,H7GA,H8GA), C02M(H02P,
 H02Q,H02R), C02N(H0DA,H9GA,H0HA), C02O(H02S,H02T,H02U), C02P(H02V,H02W,H02X),
 C02Q(H1DA,H1HA,H2HA), C02R(H2DA,H3HA,H4HA), C02S(H02Y,H5HA,H6HA), C02T(H3AA,
 H7HA,H8HA), C02V(H02Z,H9HA,H0IA), C02X(H3DA,H1IA,H2IA), C02Y(H4AA,H3IA,H4IA),
 C02Z(H02,H5IA,H6IA), C030(H03M,H03N,H03O), C031(H03J,H03K,H03L), C032(H03G,
 H03H,H03I), C033(H03A,H03B,H03C), C034(H03P,H03Q,H03R), C035(H03D,H03E,H03F),
 C036(H03S,H03T,H03U), C037(H03V,H03W,H03X), C038(H03Y,H7IA,H8IA)
;
_shelx_shelxl_version_number 2014/7
_olex2_submission_special_instructions 'No special instructions were received'
_oxdiff_exptl_absorpt_empirical_details
;
Empirical correction (ABSPACK) includes:
- Absorption correction using spherical harmonics
- Frame scaling
;
_oxdiff_exptl_absorpt_empirical_full_max 1.445
_oxdiff_exptl_absorpt_empirical_full_min 0.756

loop_
_space_group_symop_operation_xyz
'x, y, z'
'-x, -y, -z'

loop_
_atom_site_label
_atom_site_type_symbol
_atom_site_fract_x
_atom_site_fract_y
_atom_site_fract_z
_atom_site_U_iso_or_equiv
_atom_site_adp_type
_atom_site_occupancy
_atom_site_site_symmetry_order
_atom_site_calc_flag
_atom_site_refinement_flags_posn
_atom_site_refinement_flags_occupancy
_atom_site_disorder_assembly
_atom_site_disorder_group
Pd01 Pd 0.86660(3) 0.14025(3) 0.88238(2) 0.01560(13) Uani 0.9777(15) 1 d . P A 1
Pd02 Pd 0.12641(3) 0.89187(3) 0.63127(2) 0.01612(13) Uani 0.9817(15) 1 d . P B 1
Pd03 Pd 0.36526(3) 0.63148(3) 0.86620(2) 0.01514(13) Uani 0.9704(16) 1 d . P C 1
Pd04 Pd 0.39287(3) 0.61656(3) 0.38002(2) 0.01612(12) Uani 0.9388(10) 1 d . P D 1
P005 P 1.05224(9) 0.13534(7) 0.87870(5) 0.0139(2) Uani 1 1 d . . . .
P006 P 0.54824(9) 0.60609(7) 0.86389(5) 0.0148(3) Uani 1 1 d . . . .
P007 P 0.31313(9) 0.88668(7) 0.63651(5) 0.0131(2) Uani 1 1 d . . . .
P008 P 0.57631(10) 0.63798(7) 0.38495(5) 0.0154(3) Uani 1 1 d . . . .
P009 P 0.21019(10) 0.64197(7) 0.38023(5) 0.0161(3) Uani 1 1 d . . . .
P00A P -0.05461(9) 0.85633(7) 0.62917(5) 0.0136(2) Uani 1 1 d . . . .
P00B P 0.68600(9) 0.10568(7) 0.88506(5) 0.0144(3) Uani 1 1 d . . . .
P00C P 0.18184(9) 0.61030(7) 0.87126(5) 0.0145(3) Uani 1 1 d . . . .
C00D C 0.3845(4) 0.4940(3) 0.3708(2) 0.0310(13) Uiso 1 1 d D . . .
C00E C 0.8517(5) 0.2630(3) 0.8761(2) 0.0366(14) Uiso 1 1 d D . A 1
C00F C -0.0776(4) 0.7463(3) 0.6266(2) 0.0209(11) Uani 1 1 d . . . .
C00G C 0.1102(5) 1.0150(3) 0.6340(2) 0.0364(14) Uiso 1 1 d D . . .
C00H C 1.0932(4) 0.1729(3) 0.81163(19) 0.0200(10) Uani 1 1 d . . . .
C00I C 0.3748(4) 0.7559(3) 0.8632(2) 0.0254(11) Uiso 1 1 d D . . .
C00J C 0.3508(4) 0.9245(3) 0.70432(19) 0.0203(11) Uani 1 1 d . . . .
C00K C -0.1926(4) 0.7184(3) 0.6329(2) 0.0288(12) Uani 1 1 d . . . .
H00G H -0.2169 0.7308 0.6674 0.043 Uiso 1 1 calc GR . . .
H00H H -0.1967 0.6634 0.6276 0.043 Uiso 1 1 calc GR . . .
H00I H -0.2365 0.7437 0.6077 0.043 Uiso 1 1 calc GR . . .
C00L C 1.1027(4) 0.0311(3) 0.8845(2) 0.0231(11) Uani 1 1 d . . . .
C00M C -0.1305(4) 0.8936(3) 0.6880(2) 0.0242(11) Uani 1 1 d . . . .
C00N C 0.6061(4) 0.6662(3) 0.4557(2) 0.0241(11) Uani 1 1 d . . . .
C00O C 0.3621(4) 0.7823(3) 0.6311(2) 0.0213(11) Uani 1 1 d . . . .
C00P C 0.7214(4) 0.6591(3) 0.4737(2) 0.0288(13) Uani 1 1 d . . . .
H00S H 0.7440 0.6066 0.4691 0.043 Uiso 1 1 calc GR . . .
H00T H 0.7267 0.6731 0.5099 0.043 Uiso 1 1 calc GR . . .
H00U H 0.7659 0.6931 0.4535 0.043 Uiso 1 1 calc GR . . .
C00Q C -0.2191(4) 0.8636(3) 0.5483(2) 0.0274(12) Uani 1 1 d . . . .
H00J H -0.2089 0.8102 0.5393 0.041 Uiso 1 1 calc GR . . .
H00K H -0.2431 0.8912 0.5182 0.041 Uiso 1 1 calc GR . . .
H00L H -0.2711 0.8672 0.5755 0.041 Uiso 1 1 calc GR . . .
C00R C 0.6183(4) 0.6464(3) 0.9244(2) 0.0263(12) Uani 1 1 d . . . .
N00S N 0.3817(5) 0.4299(3) 0.3673(2) 0.0597(17) Uiso 1 1 d D . . .
C00T C 0.6621(4) -0.0042(3) 0.8870(2) 0.0240(11) Uani 1 1 d . . . .
C00U C 1.0621(5) -0.0153(3) 0.8369(2) 0.0357(15) Uani 1 1 d . . . .
H00A H 0.9881 -0.0055 0.8317 0.054 Uiso 1 1 calc GR . . .
H00B H 1.0720 -0.0696 0.8428 0.054 Uiso 1 1 calc GR . . .
H00C H 1.1010 0.0004 0.8064 0.054 Uiso 1 1 calc GR . . .
C00V C -0.2516(4) 0.8934(4) 0.6828(2) 0.0322(13) Uani 1 1 d . . . .
H00M H -0.2719 0.9302 0.6568 0.048 Uiso 1 1 calc GR . . .
H00N H -0.2826 0.9073 0.7157 0.048 Uiso 1 1 calc GR . . .
H00O H -0.2762 0.8426 0.6728 0.048 Uiso 1 1 calc GR . . .
C00W C 0.5226(4) 0.1168(3) 0.9656(2) 0.0315(13) Uani 1 1 d . . . .
H00D H 0.4705 0.1231 0.9387 0.047 Uiso 1 1 calc GR . . .
H00E H 0.5009 0.1441 0.9964 0.047 Uiso 1 1 calc GR . . .
H00F H 0.5294 0.0627 0.9734 0.047 Uiso 1 1 calc GR . . .
C00X C 0.6088(4) 0.6538(3) 0.8033(2) 0.0225(11) Uani 1 1 d . . . .
C00Y C 0.1795(5) 0.7505(3) 0.3844(2) 0.0309(13) Uani 1 1 d . . . .
C00Z C 0.3212(5) 0.7359(3) 0.6779(2) 0.0341(14) Uani 1 1 d . . . .
H00P H 0.3546 0.7549 0.7091 0.051 Uiso 1 1 calc GR . . .
H00Q H 0.3375 0.6821 0.6731 0.051 Uiso 1 1 calc GR . . .
H00R H 0.2457 0.7415 0.6807 0.051 Uiso 1 1 calc GR . . .
C010 C 0.1430(4) 0.5918(3) 0.4376(2) 0.0286(12) Uani 1 1 d . . . .
C011 C 0.3878(4) 0.9455(3) 0.5855(2) 0.0272(12) Uani 1 1 d . . . .
C012 C 0.1528(4) 0.5805(3) 0.9421(2) 0.0256(12) Uani 1 1 d . . . .
C013 C 0.1504(4) 0.6028(3) 0.3166(2) 0.0245(12) Uani 1 1 d . . . .
C014 C 0.4575(4) 0.8982(3) 0.7261(2) 0.0311(13) Uani 1 1 d . . . .
H01J H 0.4570 0.8427 0.7291 0.047 Uiso 1 1 calc GR . . .
H01K H 0.4690 0.9211 0.7598 0.047 Uiso 1 1 calc GR . . .
H01L H 0.5134 0.9141 0.7029 0.047 Uiso 1 1 calc GR . . .
C015 C -0.1140(4) 0.8992(3) 0.5673(2) 0.0250(12) Uani 1 1 d . . . .
C016 C -0.0372(5) 0.7164(3) 0.5733(2) 0.0314(13) Uani 1 1 d . . . .
H01M H -0.0837 0.7335 0.5461 0.047 Uiso 1 1 calc GR . . .
H01N H -0.0359 0.6608 0.5735 0.047 Uiso 1 1 calc GR . . .
H01O H 0.0331 0.7365 0.5671 0.047 Uiso 1 1 calc GR . . .
C017 C 0.6175(5) 0.5125(3) 0.3172(2) 0.0341(14) Uani 1 1 d . . . .
H2CA H 0.5421 0.5044 0.3195 0.051 Uiso 1 1 calc GR . . .
H H 0.6514 0.4638 0.3114 0.051 Uiso 1 1 calc GR . . .
HA H 0.6333 0.5469 0.2889 0.051 Uiso 1 1 calc GR . . .
C018 C 0.1419(5) 0.7395(3) 0.8075(2) 0.0347(14) Uani 1 1 d . . . .
H5AA H 0.2177 0.7448 0.8094 0.052 Uiso 1 1 calc GR . . .
HB H 0.1111 0.7898 0.8037 0.052 Uiso 1 1 calc GR . . .
HC H 0.1229 0.7077 0.7781 0.052 Uiso 1 1 calc GR . . .
C019 C 1.1223(4) 0.1960(3) 0.9312(2) 0.0272(12) Uani 1 1 d . . . .
C01A C 0.1003(4) 0.7017(3) 0.8576(2) 0.0277(12) Uani 1 1 d . . . .
C01B C 0.6093(4) 0.1431(3) 0.8261(2) 0.0311(13) Uani 1 1 d . . . .
C01C C 0.5776(4) 0.4971(3) 0.8597(2) 0.0278(12) Uani 1 1 d . . . .
C01D C 0.3484(5) 1.0129(3) 0.7058(2) 0.0350(14) Uani 1 1 d . . . .
H01P H 0.4064 1.0335 0.6857 0.052 Uiso 1 1 calc GR . . .
H01Q H 0.3548 1.0305 0.7412 0.052 Uiso 1 1 calc GR . . .
H01R H 0.2826 1.0303 0.6914 0.052 Uiso 1 1 calc GR . . .
C01E C -0.0102(5) 0.7045(3) 0.6675(3) 0.0363(15) Uani 1 1 d . . . .
H01S H 0.0622 0.7219 0.6649 0.054 Uiso 1 1 calc GR . . .
H01T H -0.0142 0.6496 0.6613 0.054 Uiso 1 1 calc GR . . .
H01U H -0.0367 0.7158 0.7017 0.054 Uiso 1 1 calc GR . . .
C01F C -0.0198(4) 0.6882(4) 0.8500(3) 0.0428(16) Uani 1 1 d . . . .
H6AA H -0.0319 0.6565 0.8197 0.064 Uiso 1 1 calc GR . . .
HD H -0.0539 0.7371 0.8456 0.064 Uiso 1 1 calc GR . . .
HE H -0.0485 0.6626 0.8801 0.064 Uiso 1 1 calc GR . . .
C01G C 0.5712(5) 0.7499(3) 0.4662(2) 0.0356(15) Uani 1 1 d . . . .
H3CA H 0.6158 0.7851 0.4470 0.053 Uiso 1 1 calc GR . . .
HF H 0.5773 0.7611 0.5028 0.053 Uiso 1 1 calc GR . . .
HG H 0.4989 0.7558 0.4553 0.053 Uiso 1 1 calc GR . . .
C01H C 1.0068(5) 0.1450(4) 0.7726(2) 0.0372(14) Uani 1 1 d . . . .
H01A H 1.0055 0.0894 0.7712 0.056 Uiso 1 1 calc GR . . .
H01B H 1.0225 0.1651 0.7386 0.056 Uiso 1 1 calc GR . . .
H01C H 0.9388 0.1632 0.7837 0.056 Uiso 1 1 calc GR . . .
C01I C 1.0537(5) -0.0086(3) 0.9327(2) 0.0310(13) Uani 1 1 d . . . .
H01D H 1.0834 0.0142 0.9638 0.046 Uiso 1 1 calc GR . . .
H01E H 1.0690 -0.0629 0.9318 0.046 Uiso 1 1 calc GR . . .
H01F H 0.9783 -0.0017 0.9326 0.046 Uiso 1 1 calc GR . . .
C01J C 0.5763(5) 0.7264(4) 0.9376(2) 0.0424(16) Uani 1 1 d . . . .
H7AA H 0.5918 0.7612 0.9095 0.064 Uiso 1 1 calc GR . . .
HH H 0.6096 0.7452 0.9689 0.064 Uiso 1 1 calc GR . . .
HI H 0.5009 0.7231 0.9427 0.064 Uiso 1 1 calc GR . . .
C01K C 0.2072(5) 0.4635(3) 0.8228(2) 0.0369(15) Uani 1 1 d . . . .
H8AA H 0.2734 0.4814 0.8084 0.055 Uiso 1 1 calc GR . . .
HJ H 0.1780 0.4231 0.8010 0.055 Uiso 1 1 calc GR . . .
HK H 0.2190 0.4436 0.8572 0.055 Uiso 1 1 calc GR . . .
C01L C 0.5459(5) 0.7853(3) 0.3390(3) 0.0463(18) Uani 1 1 d . . . .
H4CA H 0.4807 0.7671 0.3235 0.070 Uiso 1 1 calc GR . . .
HL H 0.5748 0.8270 0.3186 0.070 Uiso 1 1 calc GR . . .
HM H 0.5324 0.8033 0.3738 0.070 Uiso 1 1 calc GR . . .
C01M C 0.0392(4) 0.5881(3) 0.9604(2) 0.0328(13) Uani 1 1 d . . . .
H9AA H 0.0166 0.6404 0.9555 0.049 Uiso 1 1 calc GR . . .
HN H 0.0348 0.5751 0.9967 0.049 Uiso 1 1 calc GR . . .
HO H -0.0057 0.5535 0.9406 0.049 Uiso 1 1 calc GR . . .
C01N C 0.1867(5) 0.4962(3) 0.9502(2) 0.0369(14) Uani 1 1 d . . . .
H0BA H 0.1388 0.4620 0.9318 0.055 Uiso 1 1 calc GR . . .
HP H 0.1851 0.4843 0.9867 0.055 Uiso 1 1 calc GR . . .
HQ H 0.2573 0.4896 0.9371 0.055 Uiso 1 1 calc GR . . .
C01O C 0.5349(5) 0.6144(4) 0.4909(2) 0.0395(15) Uani 1 1 d . . . .
H5CA H 0.4620 0.6203 0.4811 0.059 Uiso 1 1 calc GR . . .
HR H 0.5442 0.6297 0.5266 0.059 Uiso 1 1 calc GR . . .
HS H 0.5545 0.5612 0.4867 0.059 Uiso 1 1 calc GR . . .
C01P C 0.2629(5) 0.8968(4) 0.7421(2) 0.0348(14) Uani 1 1 d . . . .
H01V H 0.1966 0.9190 0.7321 0.052 Uiso 1 1 calc GR . . .
H01W H 0.2806 0.9130 0.7769 0.052 Uiso 1 1 calc GR . . .
H01X H 0.2571 0.8414 0.7407 0.052 Uiso 1 1 calc GR . . .
C01Q C 0.4829(4) 0.7722(3) 0.6279(2) 0.0330(14) Uani 1 1 d . . . .
H01Y H 0.5091 0.7952 0.5963 0.050 Uiso 1 1 calc GR . . .
HT H 0.4990 0.7180 0.6280 0.050 Uiso 1 1 calc GR . . .
HU H 0.5162 0.7970 0.6573 0.050 Uiso 1 1 calc GR . . .
C01R C -0.1036(5) 0.8435(4) 0.7361(2) 0.0358(14) Uani 1 1 d . . . .
H01Z H -0.1399 0.7944 0.7333 0.054 Uiso 1 1 calc GR . . .
HV H -0.1257 0.8696 0.7673 0.054 Uiso 1 1 calc GR . . .
HW H -0.0284 0.8354 0.7374 0.054 Uiso 1 1 calc GR . . .
C01S C 0.3363(5) 1.0237(3) 0.5780(2) 0.0364(14) Uani 1 1 d . . . .
H01 H 0.2637 1.0161 0.5675 0.055 Uiso 1 1 calc GR . . .
HX H 0.3737 1.0521 0.5516 0.055 Uiso 1 1 calc GR . . .
HY H 0.3388 1.0522 0.6102 0.055 Uiso 1 1 calc GR . . .
C01T C 0.7786(4) 0.5626(4) 0.3619(3) 0.0422(16) Uani 1 1 d . . . .
H6CA H 0.7911 0.5958 0.3325 0.063 Uiso 1 1 calc GR . . .
HZ H 0.8131 0.5141 0.3564 0.063 Uiso 1 1 calc GR . . .
H4DA H 0.8064 0.5869 0.3929 0.063 Uiso 1 1 calc GR . . .
N01U N 0.3770(5) 0.8192(3) 0.8637(3) 0.0615(17) Uiso 1 1 d D . . .
C01V C 0.6258(4) 0.7185(3) 0.3408(2) 0.0304(13) Uani 1 1 d . . . .
C01W C 0.7385(4) 0.6496(4) 0.9216(3) 0.0448(18) Uani 1 1 d . . . .
H1BA H 0.7645 0.5993 0.9126 0.067 Uiso 1 1 calc GR . . .
H5DA H 0.7668 0.6653 0.9548 0.067 Uiso 1 1 calc GR . . .
H6DA H 0.7601 0.6863 0.8955 0.067 Uiso 1 1 calc GR . . .
C01X C 0.5479(5) -0.0323(3) 0.8827(2) 0.0353(14) Uani 1 1 d . . . .
H01G H 0.5066 -0.0088 0.9098 0.053 Uiso 1 1 calc GR . . .
H01H H 0.5451 -0.0876 0.8863 0.053 Uiso 1 1 calc GR . . .
H01I H 0.5199 -0.0182 0.8493 0.053 Uiso 1 1 calc GR . . .
C01Y C 0.6584(4) 0.5483(3) 0.3683(2) 0.0285(13) Uani 1 1 d . . . .
C01Z C 0.1174(5) 0.7607(3) 0.9017(2) 0.0362(14) Uani 1 1 d . . . .
H2BA H 0.0840 0.7419 0.9329 0.054 Uiso 1 1 calc GR . . .
H7DA H 0.0868 0.8092 0.8921 0.054 Uiso 1 1 calc GR . . .
H8DA H 0.1920 0.7680 0.9078 0.054 Uiso 1 1 calc GR . . .
C020 C 0.6927(5) 0.4749(4) 0.8678(3) 0.0401(15) Uani 1 1 d . . . .
H3BA H 0.7376 0.5062 0.8460 0.060 Uiso 1 1 calc GR . . .
H9DA H 0.7013 0.4212 0.8590 0.060 Uiso 1 1 calc GR . . .
H0EA H 0.7119 0.4831 0.9037 0.060 Uiso 1 1 calc GR . . .
C021 C 0.1293(4) 0.5311(3) 0.8257(2) 0.0300(13) Uani 1 1 d . . . .
C022 C 0.6291(4) 0.1492(3) 0.9471(2) 0.0304(13) Uani 1 1 d . . . .
C023 C 0.4891(5) 0.1405(4) 0.8308(2) 0.0453(17) Uani 1 1 d . . . .
H02A H 0.4664 0.0895 0.8409 0.068 Uiso 1 1 calc GR . . .
H02B H 0.4579 0.1531 0.7978 0.068 Uiso 1 1 calc GR . . .
H02C H 0.4671 0.1774 0.8566 0.068 Uiso 1 1 calc GR . . .
C024 C 0.5256(5) 0.6459(4) 0.7596(2) 0.0378(15) Uani 1 1 d . . . .
H4BA H 0.5129 0.5921 0.7520 0.057 Uiso 1 1 calc GR . . .
H1EA H 0.5514 0.6715 0.7288 0.057 Uiso 1 1 calc GR . . .
H2EA H 0.4607 0.6693 0.7706 0.057 Uiso 1 1 calc GR . . .
C025 C 1.0721(6) 0.2743(4) 0.9368(3) 0.0465(18) Uani 1 1 d . . . .
H02D H 1.0759 0.3011 0.9041 0.070 Uiso 1 1 calc GR . . .
H02E H 1.1092 0.3039 0.9630 0.070 Uiso 1 1 calc GR . . .
H02F H 0.9992 0.2677 0.9468 0.070 Uiso 1 1 calc GR . . .
C026 C -0.0918(5) 0.9752(3) 0.7026(2) 0.0380(15) Uani 1 1 d . . . .
H0AA H -0.0175 0.9741 0.7107 0.057 Uiso 1 1 calc GR . . .
H3EA H -0.1304 0.9932 0.7324 0.057 Uiso 1 1 calc GR . . .
H4EA H -0.1033 1.0094 0.6738 0.057 Uiso 1 1 calc GR . . .
C027 C 0.5110(5) 0.4510(4) 0.8995(3) 0.0489(18) Uani 1 1 d . . . .
H5BA H 0.5339 0.4641 0.9341 0.073 Uiso 1 1 calc GR . . .
H5EA H 0.5199 0.3966 0.8936 0.073 Uiso 1 1 calc GR . . .
H6EA H 0.4375 0.4637 0.8955 0.073 Uiso 1 1 calc GR . . .
C028 C 0.7277(6) -0.0456(4) 0.8461(3) 0.054(2) Uani 1 1 d . . . .
H02G H 0.7026 -0.0322 0.8120 0.081 Uiso 1 1 calc GR . . .
H02H H 0.7210 -0.1006 0.8509 0.081 Uiso 1 1 calc GR . . .
H02I H 0.8008 -0.0301 0.8496 0.081 Uiso 1 1 calc GR . . .
C029 C 0.2263(5) 0.6300(4) 0.9770(2) 0.0357(14) Uani 1 1 d . . . .
H6BA H 0.2989 0.6192 0.9688 0.054 Uiso 1 1 calc GR . . .
H7EA H 0.2130 0.6179 1.0129 0.054 Uiso 1 1 calc GR . . .
H8EA H 0.2130 0.6839 0.9711 0.054 Uiso 1 1 calc GR . . .
C02A C 0.0400(5) 0.6305(4) 0.3031(2) 0.0366(15) Uani 1 1 d . . . .
H7CA H -0.0090 0.6137 0.3295 0.055 Uiso 1 1 calc GR . . .
H9EA H 0.0187 0.6092 0.2700 0.055 Uiso 1 1 calc GR . . .
H0FA H 0.0405 0.6860 0.3013 0.055 Uiso 1 1 calc GR . . .
C02B C -0.1330(5) 0.9870(3) 0.5744(3) 0.0369(15) Uani 1 1 d . . . .
H1AA H -0.1868 0.9946 0.6002 0.055 Uiso 1 1 calc GR . . .
H1FA H -0.1557 1.0086 0.5418 0.055 Uiso 1 1 calc GR . . .
H2FA H -0.0683 1.0121 0.5854 0.055 Uiso 1 1 calc GR . . .
C02C C 0.2296(5) 0.6182(5) 0.2735(2) 0.055(2) Uani 1 1 d . . . .
H8CA H 0.2365 0.6731 0.2680 0.082 Uiso 1 1 calc GR . . .
H3FA H 0.2054 0.5937 0.2419 0.082 Uiso 1 1 calc GR . . .
H4FA H 0.2972 0.5978 0.2831 0.082 Uiso 1 1 calc GR . . .
C02D C 1.2227(4) 0.0215(3) 0.8892(3) 0.0416(16) Uani 1 1 d . . . .
H02J H 1.2572 0.0462 0.8602 0.062 Uiso 1 1 calc GR . . .
H02K H 1.2391 -0.0327 0.8892 0.062 Uiso 1 1 calc GR . . .
H02L H 1.2472 0.0449 0.9211 0.062 Uiso 1 1 calc GR . . .
C02E C 0.5063(5) 0.9619(4) 0.5994(3) 0.0413(16) Uani 1 1 d . . . .
H2AA H 0.5103 0.9938 0.6302 0.062 Uiso 1 1 calc GR . . .
H5FA H 0.5403 0.9883 0.5710 0.062 Uiso 1 1 calc GR . . .
H6FA H 0.5413 0.9138 0.6058 0.062 Uiso 1 1 calc GR . . .
C02F C 0.7145(4) 0.6230(4) 0.7849(2) 0.0342(14) Uani 1 1 d . . . .
H7BA H 0.7655 0.6272 0.8126 0.051 Uiso 1 1 calc GR . . .
H7FA H 0.7388 0.6526 0.7555 0.051 Uiso 1 1 calc GR . . .
H8FA H 0.7060 0.5696 0.7748 0.051 Uiso 1 1 calc GR . . .
C02G C 0.5396(5) 0.4672(3) 0.8060(2) 0.0376(15) Uani 1 1 d . . . .
H8BA H 0.4666 0.4806 0.8010 0.056 Uiso 1 1 calc GR . . .
H9FA H 0.5463 0.4119 0.8045 0.056 Uiso 1 1 calc GR . . .
H0GA H 0.5821 0.4904 0.7791 0.056 Uiso 1 1 calc GR . . .
C02H C 0.7345(5) 0.7536(4) 0.3556(2) 0.0396(15) Uani 1 1 d . . . .
H9CA H 0.7301 0.7775 0.3894 0.059 Uiso 1 1 calc GR . . .
H1GA H 0.7551 0.7917 0.3303 0.059 Uiso 1 1 calc GR . . .
H2GA H 0.7863 0.7134 0.3565 0.059 Uiso 1 1 calc GR . . .
C02I C 1.2012(5) 0.1477(4) 0.7924(3) 0.0444(17) Uani 1 1 d . . . .
H02M H 1.2556 0.1710 0.8138 0.067 Uiso 1 1 calc GR . . .
H02N H 1.2107 0.1639 0.7569 0.067 Uiso 1 1 calc GR . . .
H02O H 1.2057 0.0923 0.7943 0.067 Uiso 1 1 calc GR . . .
C02J C 0.0204(5) 0.4970(4) 0.8404(2) 0.0379(15) Uani 1 1 d . . . .
H9BA H 0.0257 0.4702 0.8730 0.057 Uiso 1 1 calc GR . . .
H3GA H -0.0028 0.4613 0.8137 0.057 Uiso 1 1 calc GR . . .
H4GA H -0.0299 0.5380 0.8436 0.057 Uiso 1 1 calc GR . . .
C02K C 0.6236(5) 0.7416(3) 0.8121(3) 0.0389(15) Uani 1 1 d . . . .
H0CA H 0.5602 0.7623 0.8271 0.058 Uiso 1 1 calc GR . . .
H5GA H 0.6375 0.7664 0.7793 0.058 Uiso 1 1 calc GR . . .
H6GA H 0.6823 0.7508 0.8353 0.058 Uiso 1 1 calc GR . . .
C02L C 0.1250(5) 0.5621(4) 0.7699(2) 0.0402(15) Uani 1 1 d . . . .
H1CA H 0.0633 0.5934 0.7658 0.060 Uiso 1 1 calc GR . . .
H7GA H 0.1216 0.5194 0.7458 0.060 Uiso 1 1 calc GR . . .
H8GA H 0.1875 0.5928 0.7631 0.060 Uiso 1 1 calc GR . . .
C02M C 0.7037(5) -0.0332(3) 0.9407(3) 0.0412(16) Uani 1 1 d . . . .
H02P H 0.7756 -0.0157 0.9457 0.062 Uiso 1 1 calc GR . . .
H02Q H 0.7009 -0.0888 0.9414 0.062 Uiso 1 1 calc GR . . .
H02R H 0.6601 -0.0131 0.9682 0.062 Uiso 1 1 calc GR . . .
C02N C 0.6421(5) 0.4878(3) 0.4113(3) 0.0418(16) Uani 1 1 d . . . .
H0DA H 0.6763 0.5054 0.4427 0.063 Uiso 1 1 calc GR . . .
H9GA H 0.6724 0.4396 0.4005 0.063 Uiso 1 1 calc GR . . .
H0HA H 0.5676 0.4804 0.4175 0.063 Uiso 1 1 calc GR . . .
C02O C 0.6117(5) 0.2384(4) 0.9378(3) 0.0441(16) Uani 1 1 d . . . .
H02S H 0.6775 0.2623 0.9273 0.066 Uiso 1 1 calc GR . . .
H02T H 0.5877 0.2620 0.9696 0.066 Uiso 1 1 calc GR . . .
H02U H 0.5595 0.2451 0.9110 0.066 Uiso 1 1 calc GR . . .
C02P C 0.6480(5) 0.2236(4) 0.8113(3) 0.0519(19) Uani 1 1 d . . . .
H02V H 0.6320 0.2593 0.8389 0.078 Uiso 1 1 calc GR . . .
H02W H 0.6133 0.2394 0.7799 0.078 Uiso 1 1 calc GR . . .
H02X H 0.7233 0.2230 0.8058 0.078 Uiso 1 1 calc GR . . .
C02Q C 0.1411(6) 0.5133(4) 0.3187(3) 0.057(2) Uani 1 1 d . . . .
H1DA H 0.2089 0.4922 0.3274 0.086 Uiso 1 1 calc GR . . .
H1HA H 0.1187 0.4938 0.2853 0.086 Uiso 1 1 calc GR . . .
H2HA H 0.0900 0.4985 0.3446 0.086 Uiso 1 1 calc GR . . .
C02R C 0.6284(5) 0.6889(4) 0.2844(2) 0.0460(17) Uani 1 1 d . . . .
H2DA H 0.6882 0.6558 0.2798 0.069 Uiso 1 1 calc GR . . .
H3HA H 0.6345 0.7321 0.2611 0.069 Uiso 1 1 calc GR . . .
H4HA H 0.5642 0.6604 0.2770 0.069 Uiso 1 1 calc GR . . .
C02S C 1.0889(5) 0.2615(3) 0.8088(2) 0.0388(15) Uani 1 1 d . . . .
H02Y H 1.0201 0.2784 0.8197 0.058 Uiso 1 1 calc GR . . .
H5HA H 1.1016 0.2779 0.7736 0.058 Uiso 1 1 calc GR . . .
H6HA H 1.1421 0.2837 0.8314 0.058 Uiso 1 1 calc GR . . .
C02T C 0.3134(5) 0.7427(3) 0.5822(2) 0.0341(14) Uani 1 1 d . . . .
H3AA H 0.2376 0.7472 0.5831 0.051 Uiso 1 1 calc GR . . .
H7HA H 0.3318 0.6889 0.5818 0.051 Uiso 1 1 calc GR . . .
H8HA H 0.3405 0.7674 0.5514 0.051 Uiso 1 1 calc GR . . .
N02U N 0.8517(6) 0.3265(4) 0.8751(3) 0.080(2) Uiso 1 1 d D . A 1
C02V C 0.6368(6) 0.0923(4) 0.7769(2) 0.0486(18) Uani 1 1 d . . . .
H02Z H 0.7125 0.0891 0.7735 0.073 Uiso 1 1 calc GR . . .
H9HA H 0.6079 0.1158 0.7462 0.073 Uiso 1 1 calc GR . . .
H0IA H 0.6069 0.0413 0.7810 0.073 Uiso 1 1 calc GR . . .
N02W N 0.1051(6) 1.0781(4) 0.6372(3) 0.075(2) Uiso 1 1 d D . . .
C02X C 0.0226(5) 0.5880(6) 0.4361(3) 0.068(3) Uani 1 1 d . . . .
H3DA H -0.0046 0.6390 0.4309 0.102 Uiso 1 1 calc GR . . .
H1IA H -0.0036 0.5678 0.4686 0.102 Uiso 1 1 calc GR . . .
H2IA H -0.0002 0.5547 0.4081 0.102 Uiso 1 1 calc GR . . .
C02Y C 0.3828(6) 0.9052(4) 0.5330(2) 0.0453(17) Uani 1 1 d . . . .
H4AA H 0.4175 0.8562 0.5353 0.068 Uiso 1 1 calc GR . . .
H3IA H 0.4177 0.9368 0.5074 0.068 Uiso 1 1 calc GR . . .
H4IA H 0.3100 0.8970 0.5232 0.068 Uiso 1 1 calc GR . . .
C02Z C 0.7120(5) 0.1449(4) 0.9896(2) 0.0470(17) Uani 1 1 d . . . .
H02 H 0.7218 0.0918 0.9992 0.071 Uiso 1 1 calc GR . . .
H5IA H 0.6888 0.1739 1.0195 0.071 Uiso 1 1 calc GR . . .
H6IA H 0.7778 0.1664 0.9772 0.071 Uiso 1 1 calc GR . . .
C030 C 0.1881(6) 0.5104(4) 0.4457(3) 0.0507(18) Uani 1 1 d . . . .
H03M H 0.1718 0.4786 0.4159 0.076 Uiso 1 1 calc GR . . .
H03N H 0.1569 0.4877 0.4763 0.076 Uiso 1 1 calc GR . . .
H03O H 0.2636 0.5142 0.4501 0.076 Uiso 1 1 calc GR . . .
C031 C 0.5870(5) 0.5947(4) 0.9718(2) 0.0449(17) Uani 1 1 d . . . .
H03J H 0.5114 0.5873 0.9724 0.067 Uiso 1 1 calc GR . . .
H03K H 0.6098 0.6195 1.0035 0.067 Uiso 1 1 calc GR . . .
H03L H 0.6206 0.5453 0.9686 0.067 Uiso 1 1 calc GR . . .
C032 C -0.0311(5) 0.8935(4) 0.5242(2) 0.0382(15) Uani 1 1 d . . . .
H03G H 0.0337 0.9182 0.5355 0.057 Uiso 1 1 calc GR . . .
H03H H -0.0566 0.9189 0.4935 0.057 Uiso 1 1 calc GR . . .
H03I H -0.0183 0.8400 0.5164 0.057 Uiso 1 1 calc GR . . .
C033 C 1.2430(5) 0.2125(4) 0.9199(3) 0.0485(18) Uani 1 1 d . . . .
H03A H 1.2794 0.1643 0.9162 0.073 Uiso 1 1 calc GR . . .
H03B H 1.2735 0.2416 0.9483 0.073 Uiso 1 1 calc GR . . .
H03C H 1.2499 0.2418 0.8883 0.073 Uiso 1 1 calc GR . . .
C034 C 0.0620(5) 0.7697(4) 0.3934(3) 0.057(2) Uani 1 1 d . . . .
H03P H 0.0190 0.7428 0.3680 0.086 Uiso 1 1 calc GR . . .
H03Q H 0.0524 0.8246 0.3899 0.086 Uiso 1 1 calc GR . . .
H03R H 0.0413 0.7539 0.4278 0.086 Uiso 1 1 calc GR . . .
C035 C 1.1125(6) 0.1572(4) 0.9835(2) 0.0518(19) Uani 1 1 d . . . .
H03D H 1.0396 0.1430 0.9896 0.078 Uiso 1 1 calc GR . . .
H03E H 1.1364 0.1922 1.0103 0.078 Uiso 1 1 calc GR . . .
H03F H 1.1551 0.1115 0.9839 0.078 Uiso 1 1 calc GR . . .
C036 C 0.1737(6) 0.6335(5) 0.4883(2) 0.057(2) Uani 1 1 d . . . .
H03S H 0.2494 0.6393 0.4901 0.085 Uiso 1 1 calc GR . . .
H03T H 0.1489 0.6037 0.5175 0.085 Uiso 1 1 calc GR . . .
H03U H 0.1418 0.6837 0.4891 0.085 Uiso 1 1 calc GR . . .
C037 C 0.2415(7) 0.7897(4) 0.4284(3) 0.074(3) Uani 1 1 d . . . .
H03V H 0.2114 0.7749 0.4613 0.111 Uiso 1 1 calc GR . . .
H03W H 0.2381 0.8449 0.4247 0.111 Uiso 1 1 calc GR . . .
H03X H 0.3142 0.7739 0.4270 0.111 Uiso 1 1 calc GR . . .
C038 C 0.2129(6) 0.7881(4) 0.3324(3) 0.060(2) Uani 1 1 d . . . .
H03Y H 0.2832 0.7720 0.3234 0.089 Uiso 1 1 calc GR . . .
H7IA H 0.2121 0.8435 0.3360 0.089 Uiso 1 1 calc GR . . .
H8IA H 0.1643 0.7723 0.3054 0.089 Uiso 1 1 calc GR . . .
Pd Pd 0.3907(5) 0.6646(5) 0.3819(2) 0.01612(12) Uani 0.0612(10) 1 d . P D 2
Pd1 Pd 0.8694(13) 0.0986(17) 0.8826(7) 0.01560(13) Uani 0.0223(15) 1 d . P A 2
Pd2 Pd 0.1365(17) 0.851(2) 0.6336(9) 0.01612(13) Uani 0.0183(15) 1 d . P B 2
Pd3 Pd 0.3707(10) 0.5906(13) 0.8637(5) 0.01514(13) Uani 0.0296(16) 1 d . P C 2

loop_
_atom_site_aniso_label
_atom_site_aniso_U_11
_atom_site_aniso_U_22
_atom_site_aniso_U_33
_atom_site_aniso_U_23
_atom_site_aniso_U_13
_atom_site_aniso_U_12
Pd01 0.01094(19) 0.0171(3) 0.0188(2) -0.00061(16) -0.00008(15) -0.00070(15)
Pd02 0.00926(19) 0.0161(3) 0.0230(2) 0.00031(17) 0.00029(15) -0.00103(15)
Pd03 0.01080(19) 0.0165(3) 0.0181(2) 0.00053(17) 0.00005(14) -0.00064(15)
Pd04 0.0120(2) 0.0170(3) 0.0193(2) 0.00068(17) -0.00193(15) -0.00184(15)
P005 0.0126(6) 0.0154(6) 0.0138(6) -0.0001(5) -0.0014(5) 0.0004(4)
P006 0.0115(6) 0.0174(6) 0.0155(6) 0.0023(5) 0.0001(5) 0.0016(4)
P007 0.0089(6) 0.0154(6) 0.0150(6) 0.0009(5) 0.0007(5) -0.0003(4)
P008 0.0147(6) 0.0149(6) 0.0165(6) 0.0015(5) -0.0021(5) -0.0023(5)
P009 0.0130(6) 0.0205(6) 0.0148(6) -0.0008(5) -0.0009(5) 0.0001(5)
P00A 0.0087(6) 0.0139(6) 0.0180(6) 0.0006(5) 0.0014(5) -0.0032(4)
P00B 0.0129(6) 0.0150(6) 0.0155(6) -0.0007(5) -0.0012(5) -0.0008(4)
P00C 0.0106(6) 0.0147(6) 0.0182(6) 0.0017(5) 0.0014(5) -0.0032(4)
C00F 0.020(3) 0.015(2) 0.028(3) 0.000(2) 0.002(2) -0.0025(19)
C00H 0.022(3) 0.022(3) 0.016(2) 0.004(2) 0.003(2) 0.003(2)
C00J 0.020(3) 0.025(3) 0.016(3) -0.004(2) 0.000(2) 0.003(2)
C00K 0.025(3) 0.023(3) 0.038(3) 0.002(2) -0.003(2) -0.010(2)
C00L 0.023(3) 0.020(3) 0.027(3) 0.004(2) 0.002(2) 0.006(2)
C00M 0.019(3) 0.032(3) 0.022(3) -0.007(2) 0.003(2) 0.001(2)
C00N 0.017(3) 0.029(3) 0.026(3) -0.004(2) 0.000(2) -0.003(2)
C00O 0.024(3) 0.014(2) 0.026(3) -0.003(2) -0.005(2) 0.0038(19)
C00P 0.031(3) 0.030(3) 0.025(3) -0.002(2) -0.008(2) -0.001(2)
C00Q 0.023(3) 0.033(3) 0.026(3) 0.005(2) -0.011(2) -0.002(2)
C00R 0.019(3) 0.042(3) 0.018(3) -0.006(2) -0.003(2) 0.003(2)
C00T 0.018(3) 0.018(3) 0.035(3) 0.001(2) 0.001(2) -0.0038(19)
C00U 0.050(4) 0.019(3) 0.038(3) -0.009(3) -0.008(3) 0.011(3)
C00V 0.021(3) 0.043(4) 0.032(3) -0.008(3) 0.006(2) -0.001(2)
C00W 0.027(3) 0.033(3) 0.035(3) 0.001(3) 0.011(2) -0.005(2)
C00X 0.020(3) 0.022(3) 0.025(3) 0.004(2) 0.002(2) -0.001(2)
C00Y 0.034(3) 0.024(3) 0.035(3) -0.003(2) -0.007(3) 0.009(2)
C00Z 0.039(3) 0.015(3) 0.048(4) 0.003(3) -0.006(3) 0.001(2)
C010 0.024(3) 0.043(3) 0.019(3) 0.010(2) 0.006(2) 0.001(2)
C011 0.029(3) 0.029(3) 0.024(3) 0.010(2) 0.005(2) -0.001(2)
C012 0.021(3) 0.026(3) 0.029(3) 0.007(2) 0.002(2) 0.002(2)
C013 0.023(3) 0.032(3) 0.018(3) -0.005(2) 0.002(2) -0.001(2)
C014 0.026(3) 0.040(3) 0.027(3) -0.006(3) -0.011(2) -0.001(2)
C015 0.019(3) 0.030(3) 0.026(3) 0.009(2) 0.000(2) -0.004(2)
C016 0.033(3) 0.025(3) 0.035(3) -0.009(2) 0.005(3) -0.002(2)
C017 0.036(3) 0.034(3) 0.032(3) -0.013(3) -0.002(3) -0.001(2)
C018 0.031(3) 0.030(3) 0.044(4) 0.019(3) -0.007(3) -0.002(2)
C019 0.026(3) 0.031(3) 0.025(3) -0.006(2) -0.007(2) 0.000(2)
C01A 0.025(3) 0.023(3) 0.035(3) 0.010(2) 0.002(2) 0.003(2)
C01B 0.023(3) 0.036(3) 0.034(3) 0.016(3) -0.007(2) -0.003(2)
C01C 0.028(3) 0.020(3) 0.036(3) 0.008(2) 0.003(2) 0.006(2)
C01D 0.046(4) 0.024(3) 0.035(3) -0.011(3) -0.006(3) 0.002(2)
C01E 0.033(3) 0.020(3) 0.056(4) 0.011(3) -0.013(3) -0.004(2)
C01F 0.025(3) 0.037(4) 0.067(5) 0.020(3) 0.002(3) 0.007(3)
C01G 0.030(3) 0.038(3) 0.039(4) -0.018(3) -0.005(3) 0.005(3)
C01H 0.046(4) 0.041(4) 0.024(3) 0.007(3) -0.004(3) -0.008(3)
C01I 0.035(3) 0.028(3) 0.031(3) 0.013(2) 0.006(3) 0.008(2)
C01J 0.037(4) 0.050(4) 0.040(4) -0.021(3) -0.007(3) 0.005(3)
C01K 0.038(4) 0.029(3) 0.044(4) -0.017(3) 0.012(3) -0.009(2)
C01L 0.048(4) 0.024(3) 0.067(5) 0.020(3) -0.021(4) -0.009(3)
C01M 0.031(3) 0.035(3) 0.033(3) 0.006(3) 0.010(3) 0.005(2)
C01N 0.033(3) 0.033(3) 0.045(4) 0.018(3) 0.005(3) 0.001(3)
C01O 0.039(4) 0.057(4) 0.022(3) 0.002(3) 0.005(3) -0.007(3)
C01P 0.033(3) 0.047(4) 0.023(3) -0.005(3) 0.003(2) -0.003(3)
C01Q 0.030(3) 0.031(3) 0.039(3) -0.010(3) -0.003(3) 0.015(2)
C01R 0.036(3) 0.049(4) 0.022(3) -0.002(3) 0.001(3) 0.000(3)
C01S 0.038(4) 0.033(3) 0.038(4) 0.019(3) -0.002(3) -0.005(3)
C01T 0.027(3) 0.055(4) 0.045(4) -0.019(3) 0.001(3) 0.010(3)
C01V 0.032(3) 0.026(3) 0.032(3) 0.009(2) -0.001(3) -0.014(2)
C01W 0.021(3) 0.071(5) 0.042(4) -0.024(3) -0.009(3) 0.000(3)
C01X 0.034(3) 0.024(3) 0.048(4) -0.005(3) 0.000(3) -0.012(2)
C01Y 0.028(3) 0.026(3) 0.032(3) -0.010(2) -0.002(2) 0.003(2)
C01Z 0.037(3) 0.023(3) 0.048(4) 0.004(3) 0.018(3) 0.003(2)
C020 0.036(4) 0.033(3) 0.053(4) 0.009(3) 0.006(3) 0.014(3)
C021 0.029(3) 0.030(3) 0.030(3) -0.010(2) 0.003(2) -0.011(2)
C022 0.022(3) 0.041(3) 0.028(3) -0.013(3) 0.008(2) -0.005(2)
C023 0.026(3) 0.073(5) 0.037(4) 0.024(3) -0.007(3) 0.000(3)
C024 0.043(4) 0.048(4) 0.023(3) 0.008(3) -0.001(3) 0.000(3)
C025 0.061(5) 0.031(3) 0.047(4) -0.013(3) -0.014(3) 0.001(3)
C026 0.038(4) 0.036(3) 0.039(4) -0.019(3) -0.004(3) 0.002(3)
C027 0.047(4) 0.030(3) 0.071(5) 0.025(3) 0.022(4) 0.011(3)
C028 0.053(4) 0.030(4) 0.079(5) -0.022(4) 0.025(4) -0.013(3)
C029 0.034(3) 0.046(4) 0.027(3) -0.002(3) 0.001(3) -0.007(3)
C02A 0.030(3) 0.046(4) 0.033(3) -0.008(3) -0.015(3) 0.008(3)
C02B 0.036(3) 0.026(3) 0.049(4) 0.008(3) -0.011(3) -0.002(2)
C02C 0.046(4) 0.093(6) 0.026(3) -0.009(4) 0.003(3) -0.004(4)
C02D 0.024(3) 0.032(3) 0.070(5) 0.018(3) 0.008(3) 0.009(2)
C02E 0.027(3) 0.048(4) 0.048(4) 0.025(3) 0.005(3) -0.007(3)
C02F 0.023(3) 0.049(4) 0.030(3) 0.003(3) 0.012(2) 0.001(3)
C02G 0.036(3) 0.027(3) 0.050(4) -0.009(3) 0.001(3) 0.005(2)
C02H 0.033(3) 0.044(4) 0.041(4) 0.015(3) -0.001(3) -0.023(3)
C02I 0.040(4) 0.049(4) 0.044(4) 0.022(3) 0.022(3) 0.008(3)
C02J 0.028(3) 0.041(4) 0.044(4) -0.011(3) 0.002(3) -0.015(3)
C02K 0.045(4) 0.024(3) 0.048(4) 0.008(3) 0.011(3) -0.005(3)
C02L 0.035(4) 0.051(4) 0.035(4) -0.008(3) -0.001(3) -0.010(3)
C02M 0.041(4) 0.029(3) 0.054(4) 0.016(3) -0.010(3) -0.007(3)
C02N 0.050(4) 0.021(3) 0.054(4) -0.001(3) -0.023(3) 0.003(3)
C02O 0.046(4) 0.036(4) 0.050(4) -0.010(3) 0.020(3) 0.001(3)
C02P 0.042(4) 0.051(4) 0.062(5) 0.026(4) -0.012(4) -0.005(3)
C02Q 0.073(5) 0.038(4) 0.061(5) -0.023(4) -0.036(4) 0.021(3)
C02R 0.045(4) 0.065(5) 0.027(3) 0.015(3) 0.003(3) -0.021(3)
C02S 0.059(4) 0.027(3) 0.030(3) 0.015(3) 0.008(3) 0.003(3)
C02T 0.044(4) 0.026(3) 0.033(3) -0.011(3) -0.007(3) 0.008(3)
C02V 0.052(4) 0.068(5) 0.026(3) 0.006(3) -0.004(3) -0.006(3)
C02X 0.024(4) 0.133(8) 0.047(4) 0.047(5) 0.009(3) -0.006(4)
C02Y 0.058(4) 0.056(4) 0.022(3) 0.008(3) 0.008(3) -0.004(3)
C02Z 0.045(4) 0.069(5) 0.027(3) -0.008(3) 0.004(3) -0.008(3)
C030 0.058(5) 0.050(4) 0.044(4) 0.020(3) 0.001(3) -0.009(3)
C031 0.041(4) 0.074(5) 0.020(3) 0.004(3) -0.003(3) 0.003(3)
C032 0.041(4) 0.050(4) 0.023(3) 0.008(3) 0.002(3) -0.002(3)
C033 0.036(4) 0.053(4) 0.056(4) -0.008(4) -0.012(3) -0.008(3)
C034 0.042(4) 0.047(4) 0.082(6) -0.027(4) -0.018(4) 0.020(3)
C035 0.086(6) 0.046(4) 0.023(3) -0.001(3) -0.010(3) -0.016(4)
C036 0.058(5) 0.094(6) 0.019(3) 0.007(4) 0.004(3) -0.001(4)
C037 0.088(6) 0.032(4) 0.102(7) -0.038(4) -0.061(5) 0.027(4)
C038 0.071(5) 0.035(4) 0.073(5) 0.020(4) -0.005(4) 0.016(4)
Pd 0.0120(2) 0.0170(3) 0.0193(2) 0.00068(17) -0.00193(15) -0.00184(15)
Pd1 0.01094(19) 0.0171(3) 0.0188(2) -0.00061(16) -0.00008(15) -0.00070(15)
Pd2 0.00926(19) 0.0161(3) 0.0230(2) 0.00031(17) 0.00029(15) -0.00103(15)
Pd3 0.01080(19) 0.0165(3) 0.0181(2) 0.00053(17) 0.00005(14) -0.00064(15)

loop_
_atom_type_symbol
_atom_type_description
_atom_type_scat_dispersion_real
_atom_type_scat_dispersion_imag
_atom_type_scat_source
C C 0.0033 0.0016 'International Tables Vol C Tables 4.2.6.8 and 6.1.1.4'
H H 0.0000 0.0000 'International Tables Vol C Tables 4.2.6.8 and 6.1.1.4'
N N 0.0061 0.0033 'International Tables Vol C Tables 4.2.6.8 and 6.1.1.4'
P P 0.1023 0.0942 'International Tables Vol C Tables 4.2.6.8 and 6.1.1.4'
Pd Pd -0.9988 1.0072 'International Tables Vol C Tables 4.2.6.8 and 6.1.1.4'

loop_
_geom_angle_atom_site_label_1
_geom_angle_atom_site_label_2
_geom_angle_atom_site_label_3
_geom_angle
P005 Pd01 P00B 163.19(5)
C00E Pd01 P005 97.72(17)
C00E Pd01 P00B 98.99(17)
P00A Pd02 P007 162.61(5)
C00G Pd02 P007 98.36(17)
C00G Pd02 P00A 98.84(17)
P00C Pd03 P006 160.20(5)
C00I Pd03 P006 98.27(15)
C00I Pd03 P00C 101.50(15)
P008 Pd04 P009 159.90(5)
C00D Pd04 P008 101.39(16)
C00D Pd04 P009 98.68(16)
C00H P005 Pd01 106.85(16)
C00H P005 C00L 107.4(2)
C00H P005 Pd1 112.7(5)
C00L P005 Pd01 111.98(17)
C00L P005 Pd1 94.5(7)
C019 P005 Pd01 113.92(17)
C019 P005 C00H 109.1(2)
C019 P005 C00L 107.4(2)
C019 P005 Pd1 123.6(5)
C00R P006 Pd03 111.15(16)
C00R P006 C00X 108.9(2)
C00R P006 C01C 107.7(2)
C00R P006 Pd3 119.9(4)
C00X P006 Pd03 109.04(16)
C00X P006 C01C 107.3(2)
C00X P006 Pd3 116.1(4)
C01C P006 Pd03 112.70(18)
C01C P006 Pd3 95.1(6)
C00J P007 Pd02 106.32(16)
C00J P007 C00O 107.5(2)
C00J P007 Pd2 110.7(6)
C00O P007 Pd02 111.48(16)
C00O P007 Pd2 93.8(9)
C011 P007 Pd02 115.29(17)
C011 P007 C00J 109.0(2)
C011 P007 C00O 106.9(2)
C011 P007 Pd2 126.4(7)
C00N P008 Pd04 106.26(16)
C00N P008 C01Y 107.9(2)
C00N P008 Pd 99.9(2)
C01V P008 Pd04 113.48(18)
C01V P008 C00N 108.8(2)
C01V P008 C01Y 106.4(3)
C01V P008 Pd 98.7(3)
C01Y P008 Pd04 113.82(17)
C01Y P008 Pd 133.4(3)
C00Y P009 Pd04 113.19(19)
C00Y P009 Pd 92.6(3)
C010 P009 Pd04 110.35(17)
C010 P009 C00Y 108.0(3)
C010 P009 C013 109.2(2)
C010 P009 Pd 119.8(2)
C013 P009 Pd04 108.30(16)
C013 P009 C00Y 107.7(2)
C013 P009 Pd 117.2(2)
C00F P00A Pd02 112.99(16)
C00F P00A Pd2 95.6(8)
C00M P00A Pd02 112.68(16)
C00M P00A C00F 106.8(2)
C00M P00A C015 109.1(2)
C00M P00A Pd2 118.9(6)
C015 P00A Pd02 107.44(17)
C015 P00A C00F 107.7(2)
C015 P00A Pd2 116.8(7)
C00T P00B Pd01 113.00(16)
C00T P00B Pd1 95.2(7)
C01B P00B Pd01 112.48(18)
C01B P00B C00T 106.6(2)
C01B P00B Pd1 120.3(5)
C022 P00B Pd01 107.22(17)
C022 P00B C00T 108.0(3)
C022 P00B C01B 109.4(3)
C022 P00B Pd1 115.3(5)
C012 P00C Pd03 106.25(16)
C012 P00C C01A 107.0(2)
C012 P00C Pd3 102.9(4)
C01A P00C Pd03 113.50(18)
C01A P00C Pd3 129.6(5)
C021 P00C Pd03 114.22(18)
C021 P00C C012 108.7(3)
C021 P00C C01A 106.8(3)
C021 P00C Pd3 100.5(5)
N00S C00D Pd04 178.0(6)
N02U C00E Pd01 174.1(7)
C00K C00F P00A 115.9(3)
C00K C00F C016 107.8(4)
C00K C00F C01E 107.8(4)
C016 C00F P00A 108.1(4)
C01E C00F P00A 111.6(3)
C01E C00F C016 105.1(4)
N02W C00G Pd02 176.7(7)
C01H C00H P005 106.9(4)
C02I C00H P005 115.7(4)
C02I C00H C01H 109.4(5)
C02I C00H C02S 108.3(5)
C02S C00H P005 111.8(4)
C02S C00H C01H 104.1(4)
N01U C00I Pd03 176.7(6)
C014 C00J P007 116.4(3)
C014 C00J C01P 108.0(5)
C01D C00J P007 110.6(4)
C01D C00J C014 108.6(4)
C01D C00J C01P 105.8(4)
C01P C00J P007 107.0(3)
C00F C00K H00G 109.5
C00F C00K H00H 109.5
C00F C00K H00I 109.5
H00G C00K H00H 109.5
H00G C00K H00I 109.5
H00H C00K H00I 109.5
C00U C00L P005 108.1(3)
C00U C00L C01I 106.0(5)
C01I C00L P005 110.2(3)
C02D C00L P005 116.7(4)
C02D C00L C00U 109.1(5)
C02D C00L C01I 106.2(4)
C00V C00M P00A 115.9(3)
C00V C00M C01R 107.1(5)
C01R C00M P00A 109.1(4)
C026 C00M P00A 110.3(4)
C026 C00M C00V 109.1(4)
C026 C00M C01R 104.7(4)
C00P C00N P008 116.7(4)
C00P C00N C01G 107.9(4)
C00P C00N C01O 108.6(5)
C01G C00N P008 110.1(4)
C01G C00N C01O 105.7(5)
C01O C00N P008 107.4(3)
C00Z C00O P007 109.1(4)
C00Z C00O C01Q 108.1(4)
C00Z C00O C02T 106.0(4)
C01Q C00O P007 116.3(4)
C01Q C00O C02T 107.1(4)
C02T C00O P007 109.9(3)
C00N C00P H00S 109.5
C00N C00P H00T 109.5
C00N C00P H00U 109.5
H00S C00P H00T 109.5
H00S C00P H00U 109.5
H00T C00P H00U 109.5
H00J C00Q H00K 109.5
H00J C00Q H00L 109.5
H00K C00Q H00L 109.5
C015 C00Q H00J 109.5
C015 C00Q H00K 109.5
C015 C00Q H00L 109.5
C01J C00R P006 110.0(4)
C01J C00R C031 105.1(5)
C01W C00R P006 115.4(4)
C01W C00R C01J 109.8(5)
C01W C00R C031 107.7(5)
C031 C00R P006 108.2(4)
C01X C00T P00B 116.7(4)
C01X C00T C028 108.7(5)
C01X C00T C02M 106.3(5)
C028 C00T P00B 111.4(4)
C028 C00T C02M 105.7(5)
C02M C00T P00B 107.3(4)
C00L C00U H00A 109.5
C00L C00U H00B 109.5
C00L C00U H00C 109.5
H00A C00U H00B 109.5
H00A C00U H00C 109.5
H00B C00U H00C 109.5
C00M C00V H00M 109.5
C00M C00V H00N 109.5
C00M C00V H00O 109.5
H00M C00V H00N 109.5
H00M C00V H00O 109.5
H00N C00V H00O 109.5
H00D C00W H00E 109.5
H00D C00W H00F 109.5
H00E C00W H00F 109.5
C022 C00W H00D 109.5
C022 C00W H00E 109.5
C022 C00W H00F 109.5
C024 C00X P006 106.7(4)
C024 C00X C02K 105.2(5)
C02F C00X P006 116.7(4)
C02F C00X C024 110.1(5)
C02F C00X C02K 107.1(5)
C02K C00X P006 110.5(4)
C034 C00Y P009 115.2(4)
C034 C00Y C038 107.2(5)
C037 C00Y P009 111.2(4)
C037 C00Y C034 106.5(5)
C037 C00Y C038 108.5(6)
C038 C00Y P009 107.9(4)
C00O C00Z H00P 109.5
C00O C00Z H00Q 109.5
C00O C00Z H00R 109.5
H00P C00Z H00Q 109.5
H00P C00Z H00R 109.5
H00Q C00Z H00R 109.5
C02X C010 P009 116.1(4)
C02X C010 C030 110.2(6)
C02X C010 C036 106.6(5)
C030 C010 P009 110.8(4)
C036 C010 P009 109.6(4)
C036 C010 C030 102.6(5)
C01S C011 P007 110.5(4)
C01S C011 C02E 106.8(5)
C02E C011 P007 114.0(4)
C02Y C011 P007 110.5(4)
C02Y C011 C01S 106.1(5)
C02Y C011 C02E 108.6(5)
C01M C012 P00C 116.6(4)
C01M C012 C01N 108.3(5)
C01M C012 C029 109.6(5)
C01N C012 P00C 109.3(4)
C029 C012 P00C 106.8(4)
C029 C012 C01N 105.8(5)
C02A C013 P009 116.2(4)
C02A C013 C02Q 105.5(5)
C02C C013 P009 107.8(4)
C02C C013 C02A 112.6(5)
C02C C013 C02Q 104.2(5)
C02Q C013 P009 110.0(4)
C00J C014 H01J 109.5
C00J C014 H01K 109.5
C00J C014 H01L 109.5
H01J C014 H01K 109.5
H01J C014 H01L 109.5
H01K C014 H01L 109.5
C00Q C015 P00A 116.7(4)
C00Q C015 C02B 106.5(4)
C02B C015 P00A 110.6(4)
C032 C015 P00A 107.8(4)
C032 C015 C00Q 109.6(5)
C032 C015 C02B 105.1(5)
C00F C016 H01M 109.5
C00F C016 H01N 109.5
C00F C016 H01O 109.5
H01M C016 H01N 109.5
H01M C016 H01O 109.5
H01N C016 H01O 109.5
H2CA C017 H 109.5
H2CA C017 HA 109.5
H C017 HA 109.5
C01Y C017 H2CA 109.5
C01Y C017 H 109.5
C01Y C017 HA 109.5
H5AA C018 HB 109.5
H5AA C018 HC 109.5
HB C018 HC 109.5
C01A C018 H5AA 109.5
C01A C018 HB 109.5
C01A C018 HC 109.5
C025 C019 P005 111.0(4)
C025 C019 C033 105.8(5)
C033 C019 P005 114.1(4)
C035 C019 P005 110.4(4)
C035 C019 C025 106.5(5)
C035 C019 C033 108.7(5)
C018 C01A P00C 108.7(4)
C018 C01A C01F 106.9(5)
C018 C01A C01Z 106.9(5)
C01F C01A P00C 115.7(4)
C01Z C01A P00C 109.6(4)
C01Z C01A C01F 108.7(5)
C023 C01B P00B 115.8(4)
C023 C01B C02V 106.0(5)
C02P C01B P00B 110.7(4)
C02P C01B C023 110.8(5)
C02P C01B C02V 103.6(5)
C02V C01B P00B 109.1(4)
C020 C01C P006 115.9(4)
C020 C01C C027 107.1(5)
C020 C01C C02G 109.3(5)
C027 C01C P006 111.1(4)
C027 C01C C02G 104.8(5)
C02G C01C P006 108.1(4)
C00J C01D H01P 109.5
C00J C01D H01Q 109.5
C00J C01D H01R 109.5
H01P C01D H01Q 109.5
H01P C01D H01R 109.5
H01Q C01D H01R 109.5
C00F C01E H01S 109.5
C00F C01E H01T 109.5
C00F C01E H01U 109.5
H01S C01E H01T 109.5
H01S C01E H01U 109.5
H01T C01E H01U 109.5
C01A C01F H6AA 109.5
C01A C01F HD 109.5
C01A C01F HE 109.5
H6AA C01F HD 109.5
H6AA C01F HE 109.5
HD C01F HE 109.5
C00N C01G H3CA 109.5
C00N C01G HF 109.5
C00N C01G HG 109.5
H3CA C01G HF 109.5
H3CA C01G HG 109.5
HF C01G HG 109.5
C00H C01H H01A 109.5
C00H C01H H01B 109.5
C00H C01H H01C 109.5
H01A C01H H01B 109.5
H01A C01H H01C 109.5
H01B C01H H01C 109.5
C00L C01I H01D 109.5
C00L C01I H01E 109.5
C00L C01I H01F 109.5
H01D C01I H01E 109.5
H01D C01I H01F 109.5
H01E C01I H01F 109.5
C00R C01J H7AA 109.5
C00R C01J HH 109.5
C00R C01J HI 109.5
H7AA C01J HH 109.5
H7AA C01J HI 109.5
HH C01J HI 109.5
H8AA C01K HJ 109.5
H8AA C01K HK 109.5
HJ C01K HK 109.5
C021 C01K H8AA 109.5
C021 C01K HJ 109.5
C021 C01K HK 109.5
H4CA C01L HL 109.5
H4CA C01L HM 109.5
HL C01L HM 109.5
C01V C01L H4CA 109.5
C01V C01L HL 109.5
C01V C01L HM 109.5
C012 C01M H9AA 109.5
C012 C01M HN 109.5
C012 C01M HO 109.5
H9AA C01M HN 109.5
H9AA C01M HO 109.5
HN C01M HO 109.5
C012 C01N H0BA 109.5
C012 C01N HP 109.5
C012 C01N HQ 109.5
H0BA C01N HP 109.5
H0BA C01N HQ 109.5
HP C01N HQ 109.5
C00N C01O H5CA 109.5
C00N C01O HR 109.5
C00N C01O HS 109.5
H5CA C01O HR 109.5
H5CA C01O HS 109.5
HR C01O HS 109.5
C00J C01P H01V 109.5
C00J C01P H01W 109.5
C00J C01P H01X 109.5
H01V C01P H01W 109.5
H01V C01P H01X 109.5
H01W C01P H01X 109.5
C00O C01Q H01Y 109.5
C00O C01Q HT 109.5
C00O C01Q HU 109.5
H01Y C01Q HT 109.5
H01Y C01Q HU 109.5
HT C01Q HU 109.5
C00M C01R H01Z 109.5
C00M C01R HV 109.5
C00M C01R HW 109.5
H01Z C01R HV 109.5
H01Z C01R HW 109.5
HV C01R HW 109.5
C011 C01S H01 109.5
C011 C01S HX 109.5
C011 C01S HY 109.5
H01 C01S HX 109.5
H01 C01S HY 109.5
HX C01S HY 109.5
H6CA C01T HZ 109.5
H6CA C01T H4DA 109.5
HZ C01T H4DA 109.5
C01Y C01T H6CA 109.5
C01Y C01T HZ 109.5
C01Y C01T H4DA 109.5
C01L C01V P008 110.8(4)
C02H C01V P008 115.0(4)
C02H C01V C01L 107.6(5)
C02R C01V P008 109.3(4)
C02R C01V C01L 103.7(5)
C02R C01V C02H 109.8(5)
C00R C01W H1BA 109.5
C00R C01W H5DA 109.5
C00R C01W H6DA 109.5
H1BA C01W H5DA 109.5
H1BA C01W H6DA 109.5
H5DA C01W H6DA 109.5
C00T C01X H01G 109.5
C00T C01X H01H 109.5
C00T C01X H01I 109.5
H01G C01X H01H 109.5
H01G C01X H01I 109.5
H01H C01X H01I 109.5
C017 C01Y P008 109.3(4)
C017 C01Y C01T 107.3(5)
C017 C01Y C02N 107.4(5)
C01T C01Y P008 115.8(4)
C02N C01Y P008 108.8(4)
C02N C01Y C01T 108.0(5)
C01A C01Z H2BA 109.5
C01A C01Z H7DA 109.5
C01A C01Z H8DA 109.5
H2BA C01Z H7DA 109.5
H2BA C01Z H8DA 109.5
H7DA C01Z H8DA 109.5
C01C C020 H3BA 109.5
C01C C020 H9DA 109.5
C01C C020 H0EA 109.5
H3BA C020 H9DA 109.5
H3BA C020 H0EA 109.5
H9DA C020 H0EA 109.5
C01K C021 P00C 110.7(4)
C02J C021 P00C 115.2(4)
C02J C021 C01K 107.3(5)
C02L C021 P00C 109.5(4)
C02L C021 C01K 104.3(5)
C02L C021 C02J 109.3(5)
C00W C022 P00B 116.9(4)
C00W C022 C02O 105.9(5)
C02O C022 P00B 108.3(4)
C02Z C022 P00B 108.6(4)
C02Z C022 C00W 111.2(5)
C02Z C022 C02O 105.3(5)
C01B C023 H02A 109.5
C01B C023 H02B 109.5
C01B C023 H02C 109.5
H02A C023 H02B 109.5
H02A C023 H02C 109.5
H02B C023 H02C 109.5
C00X C024 H4BA 109.5
C00X C024 H1EA 109.5
C00X C024 H2EA 109.5
H4BA C024 H1EA 109.5
H4BA C024 H2EA 109.5
H1EA C024 H2EA 109.5
C019 C025 H02D 109.5
C019 C025 H02E 109.5
C019 C025 H02F 109.5
H02D C025 H02E 109.5
H02D C025 H02F 109.5
H02E C025 H02F 109.5
C00M C026 H0AA 109.5
C00M C026 H3EA 109.5
C00M C026 H4EA 109.5
H0AA C026 H3EA 109.5
H0AA C026 H4EA 109.5
H3EA C026 H4EA 109.5
C01C C027 H5BA 109.5
C01C C027 H5EA 109.5
C01C C027 H6EA 109.5
H5BA C027 H5EA 109.5
H5BA C027 H6EA 109.5
H5EA C027 H6EA 109.5
C00T C028 H02G 109.5
C00T C028 H02H 109.5
C00T C028 H02I 109.5
H02G C028 H02H 109.5
H02G C028 H02I 109.5
H02H C028 H02I 109.5
C012 C029 H6BA 109.5
C012 C029 H7EA 109.5
C012 C029 H8EA 109.5
H6BA C029 H7EA 109.5
H6BA C029 H8EA 109.5
H7EA C029 H8EA 109.5
C013 C02A H7CA 109.5
C013 C02A H9EA 109.5
C013 C02A H0FA 109.5
H7CA C02A H9EA 109.5
H7CA C02A H0FA 109.5
H9EA C02A H0FA 109.5
C015 C02B H1AA 109.5
C015 C02B H1FA 109.5
C015 C02B H2FA 109.5
H1AA C02B H1FA 109.5
H1AA C02B H2FA 109.5
H1FA C02B H2FA 109.5
C013 C02C H8CA 109.5
C013 C02C H3FA 109.5
C013 C02C H4FA 109.5
H8CA C02C H3FA 109.5
H8CA C02C H4FA 109.5
H3FA C02C H4FA 109.5
C00L C02D H02J 109.5
C00L C02D H02K 109.5
C00L C02D H02L 109.5
H02J C02D H02K 109.5
H02J C02D H02L 109.5
H02K C02D H02L 109.5
C011 C02E H2AA 109.5
C011 C02E H5FA 109.5
C011 C02E H6FA 109.5
H2AA C02E H5FA 109.5
H2AA C02E H6FA 109.5
H5FA C02E H6FA 109.5
C00X C02F H7BA 109.5
C00X C02F H7FA 109.5
C00X C02F H8FA 109.5
H7BA C02F H7FA 109.5
H7BA C02F H8FA 109.5
H7FA C02F H8FA 109.5
C01C C02G H8BA 109.5
C01C C02G H9FA 109.5
C01C C02G H0GA 109.5
H8BA C02G H9FA 109.5
H8BA C02G H0GA 109.5
H9FA C02G H0GA 109.5
C01V C02H H9CA 109.5
C01V C02H H1GA 109.5
C01V C02H H2GA 109.5
H9CA C02H H1GA 109.5
H9CA C02H H2GA 109.5
H1GA C02H H2GA 109.5
C00H C02I H02M 109.5
C00H C02I H02N 109.5
C00H C02I H02O 109.5
H02M C02I H02N 109.5
H02M C02I H02O 109.5
H02N C02I H02O 109.5
C021 C02J H9BA 109.5
C021 C02J H3GA 109.5
C021 C02J H4GA 109.5
H9BA C02J H3GA 109.5
H9BA C02J H4GA 109.5
H3GA C02J H4GA 109.5
C00X C02K H0CA 109.5
C00X C02K H5GA 109.5
C00X C02K H6GA 109.5
H0CA C02K H5GA 109.5
H0CA C02K H6GA 109.5
H5GA C02K H6GA 109.5
C021 C02L H1CA 109.5
C021 C02L H7GA 109.5
C021 C02L H8GA 109.5
H1CA C02L H7GA 109.5
H1CA C02L H8GA 109.5
H7GA C02L H8GA 109.5
C00T C02M H02P 109.5
C00T C02M H02Q 109.5
C00T C02M H02R 109.5
H02P C02M H02Q 109.5
H02P C02M H02R 109.5
H02Q C02M H02R 109.5
C01Y C02N H0DA 109.5
C01Y C02N H9GA 109.5
C01Y C02N H0HA 109.5
H0DA C02N H9GA 109.5
H0DA C02N H0HA 109.5
H9GA C02N H0HA 109.5
C022 C02O H02S 109.5
C022 C02O H02T 109.5
C022 C02O H02U 109.5
H02S C02O H02T 109.5
H02S C02O H02U 109.5
H02T C02O H02U 109.5
C01B C02P H02V 109.5
C01B C02P H02W 109.5
C01B C02P H02X 109.5
H02V C02P H02W 109.5
H02V C02P H02X 109.5
H02W C02P H02X 109.5
C013 C02Q H1DA 109.5
C013 C02Q H1HA 109.5
C013 C02Q H2HA 109.5
H1DA C02Q H1HA 109.5
H1DA C02Q H2HA 109.5
H1HA C02Q H2HA 109.5
C01V C02R H2DA 109.5
C01V C02R H3HA 109.5
C01V C02R H4HA 109.5
H2DA C02R H3HA 109.5
H2DA C02R H4HA 109.5
H3HA C02R H4HA 109.5
C00H C02S H02Y 109.5
C00H C02S H5HA 109.5
C00H C02S H6HA 109.5
H02Y C02S H5HA 109.5
H02Y C02S H6HA 109.5
H5HA C02S H6HA 109.5
C00O C02T H3AA 109.5
C00O C02T H7HA 109.5
C00O C02T H8HA 109.5
H3AA C02T H7HA 109.5
H3AA C02T H8HA 109.5
H7HA C02T H8HA 109.5
C01B C02V H02Z 109.5
C01B C02V H9HA 109.5
C01B C02V H0IA 109.5
H02Z C02V H9HA 109.5
H02Z C02V H0IA 109.5
H9HA C02V H0IA 109.5
C010 C02X H3DA 109.5
C010 C02X H1IA 109.5
C010 C02X H2IA 109.5
H3DA C02X H1IA 109.5
H3DA C02X H2IA 109.5
H1IA C02X H2IA 109.5
C011 C02Y H4AA 109.5
C011 C02Y H3IA 109.5
C011 C02Y H4IA 109.5
H4AA C02Y H3IA 109.5
H4AA C02Y H4IA 109.5
H3IA C02Y H4IA 109.5
C022 C02Z H02 109.5
C022 C02Z H5IA 109.5
C022 C02Z H6IA 109.5
H02 C02Z H5IA 109.5
H02 C02Z H6IA 109.5
H5IA C02Z H6IA 109.5
C010 C030 H03M 109.5
C010 C030 H03N 109.5
C010 C030 H03O 109.5
H03M C030 H03N 109.5
H03M C030 H03O 109.5
H03N C030 H03O 109.5
C00R C031 H03J 109.5
C00R C031 H03K 109.5
C00R C031 H03L 109.5
H03J C031 H03K 109.5
H03J C031 H03L 109.5
H03K C031 H03L 109.5
C015 C032 H03G 109.5
C015 C032 H03H 109.5
C015 C032 H03I 109.5
H03G C032 H03H 109.5
H03G C032 H03I 109.5
H03H C032 H03I 109.5
C019 C033 H03A 109.5
C019 C033 H03B 109.5
C019 C033 H03C 109.5
H03A C033 H03B 109.5
H03A C033 H03C 109.5
H03B C033 H03C 109.5
C00Y C034 H03P 109.5
C00Y C034 H03Q 109.5
C00Y C034 H03R 109.5
H03P C034 H03Q 109.5
H03P C034 H03R 109.5
H03Q C034 H03R 109.5
C019 C035 H03D 109.5
C019 C035 H03E 109.5
C019 C035 H03F 109.5
H03D C035 H03E 109.5
H03D C035 H03F 109.5
H03E C035 H03F 109.5
C010 C036 H03S 109.5
C010 C036 H03T 109.5
C010 C036 H03U 109.5
H03S C036 H03T 109.5
H03S C036 H03U 109.5
H03T C036 H03U 109.5
C00Y C037 H03V 109.5
C00Y C037 H03W 109.5
C00Y C037 H03X 109.5
H03V C037 H03W 109.5
H03V C037 H03X 109.5
H03W C037 H03X 109.5
C00Y C038 H03Y 109.5
C00Y C038 H7IA 109.5
C00Y C038 H8IA 109.5
H03Y C038 H7IA 109.5
H03Y C038 H8IA 109.5
H7IA C038 H8IA 109.5
P009 Pd P008 159.1(4)
P00B Pd1 P005 161.5(14)
P007 Pd2 P00A 161.9(17)
P006 Pd3 P00C 164.3(10)

loop_
_geom_bond_atom_site_label_1
_geom_bond_atom_site_label_2
_geom_bond_distance
Pd01 P005 2.3444(12)
Pd01 P00B 2.3461(13)
Pd01 C00E 2.136(6)
Pd02 P007 2.3600(12)
Pd02 P00A 2.3546(12)
Pd02 C00G 2.138(6)
Pd03 P006 2.3544(12)
Pd03 P00C 2.3392(12)
Pd03 C00I 2.151(5)
Pd04 P008 2.3394(13)
Pd04 P009 2.3499(12)
Pd04 C00D 2.129(5)
P005 C00H 1.910(5)
P005 C00L 1.922(5)
P005 C019 1.909(5)
P005 Pd1 2.384(18)
P006 C00R 1.909(5)
P006 C00X 1.915(5)
P006 C01C 1.924(5)
P006 Pd3 2.250(13)
P007 C00J 1.912(5)
P007 C00O 1.918(5)
P007 C011 1.901(6)
P007 Pd2 2.30(2)
P008 C00N 1.910(5)
P008 C01V 1.896(6)
P008 C01Y 1.920(5)
P008 Pd 2.392(6)
P009 C00Y 1.920(5)
P009 C010 1.904(6)
P009 C013 1.914(5)
P009 Pd 2.303(6)
P00A C00F 1.918(5)
P00A C00M 1.903(5)
P00A C015 1.911(5)
P00A Pd2 2.42(2)
P00B C00T 1.917(5)
P00B C01B 1.913(5)
P00B C022 1.901(5)
P00B Pd1 2.317(17)
P00C C012 1.924(6)
P00C C01A 1.929(5)
P00C C021 1.905(5)
P00C Pd3 2.417(14)
C00D N00S 1.109(4)
C00E N02U 1.097(4)
C00F C00K 1.531(7)
C00F C016 1.548(7)
C00F C01E 1.537(7)
C00G N02W 1.095(4)
C00H C01H 1.549(7)
C00H C02I 1.517(7)
C00H C02S 1.533(7)
C00I N01U 1.092(4)
C00J C014 1.531(7)
C00J C01D 1.527(7)
C00J C01P 1.544(8)
C00K H00G 0.9600
C00K H00H 0.9600
C00K H00I 0.9600
C00L C00U 1.541(7)
C00L C01I 1.542(7)
C00L C02D 1.528(7)
C00M C00V 1.532(7)
C00M C01R 1.548(8)
C00M C026 1.527(7)
C00N C00P 1.532(7)
C00N C01G 1.540(7)
C00N C01O 1.550(8)
C00O C00Z 1.531(8)
C00O C01Q 1.538(7)
C00O C02T 1.547(7)
C00P H00S 0.9600
C00P H00T 0.9600
C00P H00U 0.9600
C00Q H00J 0.9600
C00Q H00K 0.9600
C00Q H00L 0.9600
C00Q C015 1.529(7)
C00R C01J 1.521(8)
C00R C01W 1.516(7)
C00R C031 1.559(9)
C00T C01X 1.516(7)
C00T C028 1.519(8)
C00T C02M 1.560(8)
C00U H00A 0.9600
C00U H00B 0.9600
C00U H00C 0.9600
C00V H00M 0.9600
C00V H00N 0.9600
C00V H00O 0.9600
C00W H00D 0.9600
C00W H00E 0.9600
C00W H00F 0.9600
C00W C022 1.523(7)
C00X C024 1.540(7)
C00X C02F 1.516(7)
C00X C02K 1.540(7)
C00Y C034 1.540(8)
C00Y C037 1.523(8)
C00Y C038 1.543(9)
C00Z H00P 0.9600
C00Z H00Q 0.9600
C00Z H00R 0.9600
C010 C02X 1.519(8)
C010 C030 1.537(8)
C010 C036 1.530(8)
C011 C01S 1.518(7)
C011 C02E 1.557(8)
C011 C02Y 1.513(8)
C012 C01M 1.514(7)
C012 C01N 1.536(7)
C012 C029 1.536(7)
C013 C02A 1.517(7)
C013 C02C 1.512(8)
C013 C02Q 1.548(8)
C014 H01J 0.9600
C014 H01K 0.9600
C014 H01L 0.9600
C015 C02B 1.547(7)
C015 C032 1.525(8)
C016 H01M 0.9600
C016 H01N 0.9600
C016 H01O 0.9600
C017 H2CA 0.9600
C017 H 0.9600
C017 HA 0.9600
C017 C01Y 1.531(7)
C018 H5AA 0.9600
C018 HB 0.9600
C018 HC 0.9600
C018 C01A 1.532(8)
C019 C025 1.507(8)
C019 C033 1.571(8)
C019 C035 1.506(8)
C01A C01F 1.540(8)
C01A C01Z 1.533(8)
C01B C023 1.519(8)
C01B C02P 1.516(8)
C01B C02V 1.575(9)
C01C C020 1.520(8)
C01C C027 1.539(8)
C01C C02G 1.542(8)
C01D H01P 0.9600
C01D H01Q 0.9600
C01D H01R 0.9600
C01E H01S 0.9600
C01E H01T 0.9600
C01E H01U 0.9600
C01F H6AA 0.9600
C01F HD 0.9600
C01F HE 0.9600
C01G H3CA 0.9600
C01G HF 0.9600
C01G HG 0.9600
C01H H01A 0.9600
C01H H01B 0.9600
C01H H01C 0.9600
C01I H01D 0.9600
C01I H01E 0.9600
C01I H01F 0.9600
C01J H7AA 0.9600
C01J HH 0.9600
C01J HI 0.9600
C01K H8AA 0.9600
C01K HJ 0.9600
C01K HK 0.9600
C01K C021 1.539(8)
C01L H4CA 0.9600
C01L HL 0.9600
C01L HM 0.9600
C01L C01V 1.542(8)
C01M H9AA 0.9600
C01M HN 0.9600
C01M HO 0.9600
C01N H0BA 0.9600
C01N HP 0.9600
C01N HQ 0.9600
C01O H5CA 0.9600
C01O HR 0.9600
C01O HS 0.9600
C01P H01V 0.9600
C01P H01W 0.9600
C01P H01X 0.9600
C01Q H01Y 0.9600
C01Q HT 0.9600
C01Q HU 0.9600
C01R H01Z 0.9600
C01R HV 0.9600
C01R HW 0.9600
C01S H01 0.9600
C01S HX 0.9600
C01S HY 0.9600
C01T H6CA 0.9600
C01T HZ 0.9600
C01T H4DA 0.9600
C01T C01Y 1.540(8)
C01V C02H 1.537(7)
C01V C02R 1.531(8)
C01W H1BA 0.9600
C01W H5DA 0.9600
C01W H6DA 0.9600
C01X H01G 0.9600
C01X H01H 0.9600
C01X H01I 0.9600
C01Y C02N 1.535(8)
C01Z H2BA 0.9600
C01Z H7DA 0.9600
C01Z H8DA 0.9600
C020 H3BA 0.9600
C020 H9DA 0.9600
C020 H0EA 0.9600
C021 C02J 1.534(8)
C021 C02L 1.532(8)
C022 C02O 1.577(8)
C022 C02Z 1.512(8)
C023 H02A 0.9600
C023 H02B 0.9600
C023 H02C 0.9600
C024 H4BA 0.9600
C024 H1EA 0.9600
C024 H2EA 0.9600
C025 H02D 0.9600
C025 H02E 0.9600
C025 H02F 0.9600
C026 H0AA 0.9600
C026 H3EA 0.9600
C026 H4EA 0.9600
C027 H5BA 0.9600
C027 H5EA 0.9600
C027 H6EA 0.9600
C028 H02G 0.9600
C028 H02H 0.9600
C028 H02I 0.9600
C029 H6BA 0.9600
C029 H7EA 0.9600
C029 H8EA 0.9600
C02A H7CA 0.9600
C02A H9EA 0.9600
C02A H0FA 0.9600
C02B H1AA 0.9600
C02B H1FA 0.9600
C02B H2FA 0.9600
C02C H8CA 0.9600
C02C H3FA 0.9600
C02C H4FA 0.9600
C02D H02J 0.9600
C02D H02K 0.9600
C02D H02L 0.9600
C02E H2AA 0.9600
C02E H5FA 0.9600
C02E H6FA 0.9600
C02F H7BA 0.9600
C02F H7FA 0.9600
C02F H8FA 0.9600
C02G H8BA 0.9600
C02G H9FA 0.9600
C02G H0GA 0.9600
C02H H9CA 0.9600
C02H H1GA 0.9600
C02H H2GA 0.9600
C02I H02M 0.9600
C02I H02N 0.9600
C02I H02O 0.9600
C02J H9BA 0.9600
C02J H3GA 0.9600
C02J H4GA 0.9600
C02K H0CA 0.9600
C02K H5GA 0.9600
C02K H6GA 0.9600
C02L H1CA 0.9600
C02L H7GA 0.9600
C02L H8GA 0.9600
C02M H02P 0.9600
C02M H02Q 0.9600
C02M H02R 0.9600
C02N H0DA 0.9600
C02N H9GA 0.9600
C02N H0HA 0.9600
C02O H02S 0.9600
C02O H02T 0.9600
C02O H02U 0.9600
C02P H02V 0.9600
C02P H02W 0.9600
C02P H02X 0.9600
C02Q H1DA 0.9600
C02Q H1HA 0.9600
C02Q H2HA 0.9600
C02R H2DA 0.9600
C02R H3HA 0.9600
C02R H4HA 0.9600
C02S H02Y 0.9600
C02S H5HA 0.9600
C02S H6HA 0.9600
C02T H3AA 0.9600
C02T H7HA 0.9600
C02T H8HA 0.9600
C02V H02Z 0.9600
C02V H9HA 0.9600
C02V H0IA 0.9600
C02X H3DA 0.9600
C02X H1IA 0.9600
C02X H2IA 0.9600
C02Y H4AA 0.9600
C02Y H3IA 0.9600
C02Y H4IA 0.9600
C02Z H02 0.9600
C02Z H5IA 0.9600
C02Z H6IA 0.9600
C030 H03M 0.9600
C030 H03N 0.9600
C030 H03O 0.9600
C031 H03J 0.9600
C031 H03K 0.9600
C031 H03L 0.9600
C032 H03G 0.9600
C032 H03H 0.9600
C032 H03I 0.9600
C033 H03A 0.9600
C033 H03B 0.9600
C033 H03C 0.9600
C034 H03P 0.9600
C034 H03Q 0.9600
C034 H03R 0.9600
C035 H03D 0.9600
C035 H03E 0.9600
C035 H03F 0.9600
C036 H03S 0.9600
C036 H03T 0.9600
C036 H03U 0.9600
C037 H03V 0.9600
C037 H03W 0.9600
C037 H03X 0.9600
C038 H03Y 0.9600
C038 H7IA 0.9600
C038 H8IA 0.9600
